data_7104145
loop_
_publ_author_name
'Carballares, Santiago'
'Craig, Donald'
'Hyland, Christopher J T'
'Lu, Pengfei'
'Mathie, Tanya'
'White, Andrew J P'

_publ_section_title
;
 Highly regioselective ring-opening of trisubstituted aziridines by
 sulfur-stabilised carbanions.
;
_journal_issue 4
_journal_name_full 'Chemical communications (Cambridge, England)'
_journal_page_first 451
_journal_page_last 453
_journal_paper_doi 10.1039/b815971h
_journal_volume 34
_journal_year 2009
_chemical_formula_moiety 'C31 H36 N2 O6 S2'
_chemical_formula_sum 'C31 H36 N2 O6 S2'
_chemical_formula_weight 596.74
_chemical_name_systematic
;
?
;
_space_group_IT_number 15
_symmetry_cell_setting monoclinic
_symmetry_space_group_name_Hall '-C 2yc'
_symmetry_space_group_name_H-M 'C 1 2/c 1'
_atom_sites_solution_hydrogens geom
_atom_sites_solution_primary direct
_atom_sites_solution_secondary difmap
_audit_creation_method SHELXL-97
_cell_angle_alpha 90.00
_cell_angle_beta 101.78(3)
_cell_angle_gamma 90.00
_cell_formula_units_Z 8
_cell_length_a 15.217(9)
_cell_length_b 15.731(3)
_cell_length_c 26.981(5)
_cell_measurement_reflns_used 38
_cell_measurement_temperature 213(2)
_cell_measurement_theta_max 12.50
_cell_measurement_theta_min 4.66
_cell_volume 6323(4)
_computing_cell_refinement 'Bruker XSCANS'
_computing_data_collection 'Bruker XSCANS'
_computing_data_reduction 'Bruker SHELXTL'
_computing_molecular_graphics 'Bruker SHELXTL'
_computing_publication_material 'Bruker SHELXTL'
_computing_structure_refinement 'SHELXL-97 (Sheldrick, 1997)'
_computing_structure_solution 'SHELXS-97 (Sheldrick, 1990)'
_diffrn_ambient_temperature 213(2)
_diffrn_measured_fraction_theta_full 0.990
_diffrn_measured_fraction_theta_max 0.990
_diffrn_measurement_device_type 'Bruker P4'
_diffrn_measurement_method '\w scans'
_diffrn_radiation_monochromator graphite
_diffrn_radiation_source 'sealed tube'
_diffrn_radiation_type MoK\a
_diffrn_radiation_wavelength 0.71073
_diffrn_reflns_av_R_equivalents 0.0461
_diffrn_reflns_av_sigmaI/netI 0.1254
_diffrn_reflns_limit_h_max 16
_diffrn_reflns_limit_h_min 0
_diffrn_reflns_limit_k_max 16
_diffrn_reflns_limit_k_min 0
_diffrn_reflns_limit_l_max 28
_diffrn_reflns_limit_l_min -29
_diffrn_reflns_number 4274
_diffrn_reflns_theta_full 22.51
_diffrn_reflns_theta_max 22.51
_diffrn_reflns_theta_min 2.25
_diffrn_standards_interval_count 97
_diffrn_standards_number 3
_exptl_absorpt_coefficient_mu 0.212
_exptl_absorpt_correction_type none
_exptl_crystal_colour Colourless
_exptl_crystal_density_diffrn 1.254
_exptl_crystal_density_method 'not measured'
_exptl_crystal_description blocks
_exptl_crystal_F_000 2528
_exptl_crystal_size_max 0.50
_exptl_crystal_size_mid 0.43
_exptl_crystal_size_min 0.40
_refine_diff_density_max 0.267
_refine_diff_density_min -0.382
_refine_diff_density_rms 0.067
_refine_ls_extinction_method none
_refine_ls_goodness_of_fit_ref 0.965
_refine_ls_hydrogen_treatment mixed
_refine_ls_matrix_type full
_refine_ls_number_parameters 383
_refine_ls_number_reflns 4093
_refine_ls_number_restraints 56
_refine_ls_restrained_S_all 0.963
_refine_ls_R_factor_all 0.1677
_refine_ls_R_factor_gt 0.0698
_refine_ls_shift/su_max 0.001
_refine_ls_shift/su_mean 0.000
_refine_ls_structure_factor_coef Fsqd
_refine_ls_weighting_details 'calc w=1/[\s^2^(Fo^2^)+(0.0642P)^2^+0.0000P] where P=(Fo^2^+2Fc^2^)/3'
_refine_ls_weighting_scheme calc
_refine_ls_wR_factor_gt 0.1411
_refine_ls_wR_factor_ref 0.1730
_reflns_number_gt 2042
_reflns_number_total 4093
_reflns_threshold_expression >2sigma(I)
_cod_data_source_file b815971h.txt
_cod_data_source_block Compound_17
_cod_depositor_comments
;
The following automatic conversions were performed:
'_symmetry_cell_setting' value 'Monoclinic' changed to 'monoclinic'
according to '/home/saulius/struct/CIF-dictionaries/cif_core.dic'
dictionary named 'cif_core.dic' version 2.4.1 from 2010-06-29.

Automatic conversion script
Id: cif_fix_enum 1527 2010-12-29 10:47:43Z saulius 
;
_cod_original_sg_symbol_H-M C2/c
_cod_database_code 7104145

loop_
_symmetry_equiv_pos_as_xyz
'x, y, z'
'-x, y, -z+1/2'
'x+1/2, y+1/2, z'
'-x+1/2, y+1/2, -z+1/2'
'-x, -y, -z'
'x, -y, z-1/2'
'-x+1/2, -y+1/2, -z'
'x+1/2, -y+1/2, z-1/2'

loop_
_atom_site_label
_atom_site_type_symbol
_atom_site_fract_x
_atom_site_fract_y
_atom_site_fract_z
_atom_site_U_iso_or_equiv
_atom_site_adp_type
_atom_site_occupancy
_atom_site_symmetry_multiplicity
_atom_site_calc_flag
_atom_site_refinement_flags
_atom_site_disorder_assembly
_atom_site_disorder_group
N1 N 0.5769(4) 0.3306(4) 0.6238(2) 0.0599(17) Uani 1 1 d . . .
C2 C 0.6077(5) 0.3629(5) 0.5838(3) 0.0518(18) Uani 1 1 d . . .
H2A H 0.6677 0.3783 0.5847 0.062 Uiso 1 1 calc R . .
C3 C 0.5395(4) 0.3701(4) 0.5419(2) 0.0446(17) Uani 1 1 d . . .
C4 C 0.4603(5) 0.3413(4) 0.5576(2) 0.0470(18) Uani 1 1 d . . .
C5 C 0.3697(5) 0.3334(5) 0.5328(3) 0.057(2) Uani 1 1 d . . .
H5A H 0.3506 0.3493 0.4987 0.069 Uiso 1 1 calc R . .
C6 C 0.3095(5) 0.3010(5) 0.5608(3) 0.062(2) Uani 1 1 d . . .
H6A H 0.2485 0.2966 0.5453 0.075 Uiso 1 1 calc R . .
C7 C 0.3368(5) 0.2751(5) 0.6109(3) 0.066(2) Uani 1 1 d . . .
H7A H 0.2941 0.2525 0.6280 0.079 Uiso 1 1 calc R . .
C8 C 0.4259(5) 0.2819(5) 0.6363(3) 0.0579(19) Uani 1 1 d . . .
H8A H 0.4447 0.2651 0.6703 0.070 Uiso 1 1 calc R . .
C9 C 0.4856(5) 0.3151(4) 0.6084(2) 0.0494(18) Uani 1 1 d . . .
C10 C 0.6298(5) 0.3110(7) 0.6740(3) 0.087(3) Uani 1 1 d . . .
H10A H 0.6447 0.2510 0.6760 0.130 Uiso 1 1 calc R . .
H10B H 0.5953 0.3248 0.6995 0.130 Uiso 1 1 calc R . .
H10C H 0.6847 0.3443 0.6800 0.130 Uiso 1 1 calc R . .
C11 C 0.5473(5) 0.4027(4) 0.4905(2) 0.0477(17) Uani 1 1 d . . .
H11A H 0.6019 0.4373 0.4942 0.057 Uiso 1 1 calc R . .
H11B H 0.4960 0.4399 0.4777 0.057 Uiso 1 1 calc R . .
C12 C 0.5506(4) 0.3330(4) 0.4511(2) 0.0432(16) Uani 1 1 d . . .
H12A H 0.4935 0.3009 0.4464 0.052 Uiso 1 1 calc R . .
N13 N 0.6243(3) 0.2729(3) 0.4695(2) 0.0413(13) Uani 1 1 d D A .
H13 H 0.664(4) 0.289(5) 0.4974(16) 0.07(2) Uiso 1 1 d D . .
S14 S 0.61430(11) 0.17231(11) 0.46353(6) 0.0461(5) Uani 1 1 d D . .
O15 O 0.7035(3) 0.1382(3) 0.48099(18) 0.0558(13) Uani 1 1 d . A .
O16 O 0.5673(3) 0.1556(3) 0.41259(17) 0.0591(13) Uani 1 1 d . A .
C17 C 0.5474(5) 0.1355(3) 0.5065(4) 0.047(3) Uani 0.74(3) 1 d PGDU A 1
C18 C 0.5843(7) 0.1285(6) 0.5579(4) 0.070(3) Uani 0.74(3) 1 d PGDU A 1
H18A H 0.6450 0.1420 0.5701 0.084 Uiso 0.74(3) 1 calc PR A 1
C19 C 0.5313(10) 0.1016(6) 0.5912(4) 0.069(4) Uani 0.74(3) 1 d PGDU A 1
H19A H 0.5562 0.0969 0.6260 0.083 Uiso 0.74(3) 1 calc PR A 1
C20 C 0.4415(8) 0.0816(5) 0.5731(6) 0.064(4) Uani 0.74(3) 1 d PGDU A 1
C21 C 0.4046(5) 0.0886(6) 0.5217(6) 0.062(4) Uani 0.74(3) 1 d PGDU A 1
H21A H 0.3439 0.0751 0.5095 0.075 Uiso 0.74(3) 1 calc PR A 1
C22 C 0.4576(5) 0.1155(6) 0.4884(5) 0.062(3) Uani 0.74(3) 1 d PGDU A 1
H22A H 0.4327 0.1202 0.4537 0.074 Uiso 0.74(3) 1 calc PR A 1
C23 C 0.3840(12) 0.0511(7) 0.6101(8) 0.081(5) Uani 0.74(3) 1 d PDU A 1
H23A H 0.3642 -0.0067 0.6017 0.121 Uiso 0.74(3) 1 calc PR A 1
H23B H 0.3321 0.0879 0.6076 0.121 Uiso 0.74(3) 1 calc PR A 1
H23C H 0.4193 0.0528 0.6444 0.121 Uiso 0.74(3) 1 calc PR A 1
C17' C 0.5360(15) 0.1346(7) 0.4966(12) 0.048(8) Uiso 0.26(3) 1 d PGDU A 2
C18' C 0.5578(16) 0.1351(17) 0.5492(12) 0.064(8) Uiso 0.26(3) 1 d PGDU A 2
H18B H 0.6142 0.1554 0.5660 0.077 Uiso 0.26(3) 1 calc PR A 2
C19' C 0.496(2) 0.1058(19) 0.5769(10) 0.073(9) Uiso 0.26(3) 1 d PGDU A 2
H19B H 0.5111 0.1062 0.6125 0.087 Uiso 0.26(3) 1 calc PR A 2
C20' C 0.4131(17) 0.0758(13) 0.5520(12) 0.049(8) Uiso 0.26(3) 1 d PGDU A 2
C21' C 0.3912(14) 0.0753(18) 0.4994(12) 0.062(8) Uiso 0.26(3) 1 d PGDU A 2
H21B H 0.3349 0.0550 0.4825 0.075 Uiso 0.26(3) 1 calc PR A 2
C22' C 0.4527(18) 0.1046(17) 0.4717(10) 0.055(7) Uiso 0.26(3) 1 d PGDU A 2
H22B H 0.4379 0.1042 0.4361 0.065 Uiso 0.26(3) 1 calc PR A 2
C23' C 0.346(2) 0.0438(18) 0.5830(16) 0.074(9) Uiso 0.26(3) 1 d PDU A 2
H23D H 0.3057 0.0896 0.5876 0.112 Uiso 0.26(3) 1 calc PR A 2
H23E H 0.3781 0.0243 0.6158 0.112 Uiso 0.26(3) 1 calc PR A 2
H23F H 0.3114 -0.0029 0.5653 0.112 Uiso 0.26(3) 1 calc PR A 2
C24 C 0.5595(4) 0.3674(4) 0.3992(2) 0.0406(16) Uani 1 1 d . . .
H24A H 0.5559 0.3179 0.3763 0.049 Uiso 1 1 calc R . .
C25 C 0.6541(4) 0.4067(5) 0.4032(3) 0.0543(19) Uani 1 1 d . . .
H25A H 0.6600 0.4566 0.4254 0.065 Uiso 1 1 calc R . .
H25B H 0.6996 0.3652 0.4186 0.065 Uiso 1 1 calc R . .
O26 O 0.6701(3) 0.4311(3) 0.35545(17) 0.0534(13) Uani 1 1 d . . .
C27 C 0.6110(5) 0.5002(5) 0.3353(3) 0.0525(18) Uani 1 1 d . . .
H27A H 0.6184 0.5489 0.3590 0.063 Uiso 1 1 calc R . .
C28 C 0.5147(4) 0.4678(5) 0.3248(2) 0.0463(17) Uani 1 1 d . . .
H28A H 0.5079 0.4230 0.2990 0.056 Uiso 1 1 calc R . .
H28B H 0.4738 0.5143 0.3114 0.056 Uiso 1 1 calc R . .
C29 C 0.4899(4) 0.4328(4) 0.3728(2) 0.0397(16) Uani 1 1 d . . .
H29A H 0.4918 0.4812 0.3964 0.048 Uiso 1 1 calc R . .
O30 O 0.6311(3) 0.5235(3) 0.28952(17) 0.0594(14) Uani 1 1 d . . .
C31 C 0.7166(6) 0.5622(6) 0.2957(3) 0.083(3) Uani 1 1 d . . .
H31A H 0.7280 0.5778 0.2628 0.125 Uiso 1 1 calc R . .
H31B H 0.7623 0.5225 0.3120 0.125 Uiso 1 1 calc R . .
H31C H 0.7182 0.6127 0.3165 0.125 Uiso 1 1 calc R . .
S32 S 0.37595(11) 0.39589(12) 0.35831(7) 0.0471(5) Uani 1 1 d . . .
O33 O 0.3540(3) 0.3629(3) 0.40403(17) 0.0549(13) Uani 1 1 d . . .
O34 O 0.3221(3) 0.4637(3) 0.33258(18) 0.0567(13) Uani 1 1 d . . .
C35 C 0.3751(4) 0.3112(5) 0.3153(3) 0.0475(18) Uani 1 1 d . . .
C36 C 0.3953(4) 0.2308(5) 0.3324(3) 0.0548(19) Uani 1 1 d . . .
H36A H 0.4073 0.2198 0.3674 0.066 Uiso 1 1 calc R . .
C37 C 0.3983(5) 0.1648(5) 0.2986(3) 0.061(2) Uani 1 1 d . . .
H37A H 0.4140 0.1098 0.3110 0.073 Uiso 1 1 calc R . .
C38 C 0.3785(5) 0.1788(6) 0.2465(3) 0.062(2) Uani 1 1 d . . .
C39 C 0.3597(5) 0.2605(6) 0.2301(3) 0.061(2) Uani 1 1 d . . .
H39A H 0.3482 0.2718 0.1951 0.073 Uiso 1 1 calc R . .
C40 C 0.3570(4) 0.3273(5) 0.2637(3) 0.0540(18) Uani 1 1 d . . .
H40A H 0.3431 0.3827 0.2515 0.065 Uiso 1 1 calc R . .
C41 C 0.3790(5) 0.1079(6) 0.2095(4) 0.083(3) Uani 1 1 d . . .
H41A H 0.3235 0.0761 0.2055 0.124 Uiso 1 1 calc R . .
H41B H 0.4294 0.0705 0.2219 0.124 Uiso 1 1 calc R . .
H41C H 0.3847 0.1314 0.1770 0.124 Uiso 1 1 calc R . .

loop_
_atom_site_aniso_label
_atom_site_aniso_U_11
_atom_site_aniso_U_22
_atom_site_aniso_U_33
_atom_site_aniso_U_23
_atom_site_aniso_U_13
_atom_site_aniso_U_12
N1 0.048(4) 0.078(4) 0.044(3) -0.001(3) -0.012(3) -0.008(3)
C2 0.036(4) 0.068(5) 0.053(4) -0.008(4) 0.010(3) -0.001(3)
C3 0.054(4) 0.041(4) 0.039(4) -0.007(3) 0.011(3) -0.004(3)
C4 0.057(5) 0.045(4) 0.036(4) -0.012(3) 0.004(3) -0.012(3)
C5 0.059(5) 0.062(5) 0.045(4) -0.018(4) -0.003(4) 0.000(4)
C6 0.053(5) 0.078(6) 0.057(5) -0.012(4) 0.013(4) -0.006(4)
C7 0.068(6) 0.067(5) 0.073(6) -0.016(5) 0.036(5) -0.009(5)
C8 0.067(5) 0.051(4) 0.057(4) -0.006(4) 0.015(4) -0.001(4)
C9 0.058(5) 0.047(4) 0.039(4) -0.007(3) 0.000(3) 0.001(4)
C10 0.061(5) 0.121(8) 0.071(6) 0.004(6) -0.004(4) 0.004(5)
C11 0.053(4) 0.040(4) 0.051(4) -0.007(3) 0.012(3) -0.002(3)
C12 0.036(4) 0.043(4) 0.051(4) -0.009(3) 0.009(3) 0.002(3)
N13 0.034(3) 0.045(3) 0.044(3) -0.002(3) 0.006(2) 0.003(3)
S14 0.0406(10) 0.0467(10) 0.0491(10) -0.0038(9) 0.0044(8) 0.0043(9)
O15 0.042(3) 0.055(3) 0.070(3) 0.000(2) 0.011(2) 0.015(2)
O16 0.065(3) 0.056(3) 0.051(3) -0.012(2) 0.000(2) 0.001(3)
C17 0.039(6) 0.043(6) 0.059(8) 0.009(5) 0.013(5) 0.001(4)
C18 0.059(7) 0.089(8) 0.065(7) 0.004(6) 0.019(6) -0.004(7)
C19 0.080(9) 0.075(7) 0.058(7) 0.014(6) 0.027(7) 0.007(7)
C20 0.069(8) 0.046(6) 0.084(9) 0.001(6) 0.028(8) 0.007(6)
C21 0.047(6) 0.052(7) 0.086(11) 0.014(7) 0.011(6) 0.003(5)
C22 0.043(6) 0.066(7) 0.073(8) 0.021(7) 0.003(6) 0.004(5)
C23 0.097(10) 0.059(8) 0.106(11) 0.007(7) 0.066(9) -0.004(7)
C24 0.030(3) 0.051(4) 0.040(4) 0.000(3) 0.006(3) -0.010(3)
C25 0.039(4) 0.074(5) 0.051(4) 0.007(4) 0.010(3) -0.008(4)
O26 0.036(3) 0.076(3) 0.051(3) 0.005(3) 0.017(2) 0.000(2)
C27 0.057(5) 0.059(5) 0.041(4) -0.001(4) 0.008(3) -0.013(4)
C28 0.037(4) 0.057(4) 0.045(4) 0.004(3) 0.007(3) -0.006(3)
C29 0.029(4) 0.043(4) 0.046(4) -0.003(3) 0.004(3) -0.003(3)
O30 0.055(3) 0.080(4) 0.043(3) 0.006(3) 0.008(2) -0.024(3)
C31 0.073(6) 0.107(7) 0.072(6) 0.003(5) 0.021(5) -0.033(6)
S32 0.0329(9) 0.0597(12) 0.0475(10) -0.0012(9) 0.0057(7) -0.0026(9)
O33 0.031(2) 0.088(4) 0.049(3) 0.000(3) 0.015(2) -0.006(2)
O34 0.040(3) 0.065(3) 0.062(3) 0.007(3) 0.004(2) 0.008(2)
C35 0.030(4) 0.059(5) 0.051(4) 0.001(4) 0.002(3) -0.013(3)
C36 0.038(4) 0.072(6) 0.053(4) 0.002(4) 0.005(3) -0.013(4)
C37 0.040(4) 0.058(5) 0.081(6) -0.009(5) 0.006(4) -0.005(4)
C38 0.038(4) 0.083(6) 0.065(5) -0.010(5) 0.012(4) -0.027(4)
C39 0.046(4) 0.091(7) 0.049(4) -0.006(5) 0.015(3) -0.022(4)
C40 0.044(4) 0.063(5) 0.053(5) 0.002(4) 0.006(3) -0.006(4)
C41 0.048(5) 0.091(7) 0.112(7) -0.050(6) 0.021(5) -0.012(5)

loop_
_atom_type_symbol
_atom_type_description
_atom_type_scat_dispersion_real
_atom_type_scat_dispersion_imag
_atom_type_scat_source
C C 0.0033 0.0016 'International Tables Vol C Tables 4.2.6.8 and 6.1.1.4'
H H 0.0000 0.0000 'International Tables Vol C Tables 4.2.6.8 and 6.1.1.4'
N N 0.0061 0.0033 'International Tables Vol C Tables 4.2.6.8 and 6.1.1.4'
O O 0.0106 0.0060 'International Tables Vol C Tables 4.2.6.8 and 6.1.1.4'
S S 0.1246 0.1234 'International Tables Vol C Tables 4.2.6.8 and 6.1.1.4'

loop_
_geom_angle_atom_site_label_1
_geom_angle_atom_site_label_2
_geom_angle_atom_site_label_3
_geom_angle
_geom_angle_site_symmetry_1
_geom_angle_site_symmetry_3
_geom_angle_publ_flag
C2 N1 C9 108.4(5) . . ?
C2 N1 C10 126.9(6) . . ?
C9 N1 C10 124.7(7) . . ?
N1 C2 C3 111.0(6) . . ?
C2 C3 C4 105.8(6) . . ?
C2 C3 C11 126.6(6) . . ?
C4 C3 C11 127.6(6) . . ?
C9 C4 C5 118.9(7) . . ?
C9 C4 C3 107.5(6) . . ?
C5 C4 C3 133.6(6) . . ?
C6 C5 C4 117.5(7) . . ?
C7 C6 C5 122.2(7) . . ?
C6 C7 C8 121.6(7) . . ?
C9 C8 C7 116.0(7) . . ?
N1 C9 C8 128.9(6) . . ?
N1 C9 C4 107.3(6) . . ?
C8 C9 C4 123.8(6) . . ?
C3 C11 C12 114.4(6) . . ?
N13 C12 C24 109.3(5) . . ?
N13 C12 C11 110.9(5) . . ?
C24 C12 C11 113.6(6) . . ?
C12 N13 S14 123.6(4) . . ?
O16 S14 O15 119.6(3) . . ?
O16 S14 N13 107.3(3) . . ?
O15 S14 N13 105.8(3) . . ?
O16 S14 C17' 99.8(12) . . ?
O15 S14 C17' 113.8(9) . . ?
N13 S14 C17' 110.4(5) . . ?
O16 S14 C17 108.8(4) . . ?
O15 S14 C17 106.8(4) . . ?
N13 S14 C17 108.1(3) . . ?
C18 C17 C22 120.0 . . ?
C18 C17 S14 120.3(5) . . ?
C22 C17 S14 119.6(5) . . ?
C19 C18 C17 120.0 . . ?
C18 C19 C20 120.0 . . ?
C19 C20 C21 120.0 . . ?
C19 C20 C23 119.6(8) . . ?
C21 C20 C23 120.4(8) . . ?
C22 C21 C20 120.0 . . ?
C21 C22 C17 120.0 . . ?
C18' C17' C22' 120.0 . . ?
C18' C17' S14 118.5(19) . . ?
C22' C17' S14 121.5(19) . . ?
C19' C18' C17' 120.0 . . ?
C18' C19' C20' 120.0 . . ?
C21' C20' C19' 120.0 . . ?
C21' C20' C23' 121(2) . . ?
C19' C20' C23' 119(2) . . ?
C20' C21' C22' 120.0 . . ?
C21' C22' C17' 120.0 . . ?
C12 C24 C29 118.5(5) . . ?
C12 C24 C25 109.4(5) . . ?
C29 C24 C25 107.8(5) . . ?
O26 C25 C24 112.1(5) . . ?
C25 O26 C27 109.7(5) . . ?
O30 C27 O26 107.6(6) . . ?
O30 C27 C28 107.6(5) . . ?
O26 C27 C28 108.6(6) . . ?
C27 C28 C29 111.0(5) . . ?
C28 C29 C24 111.6(5) . . ?
C28 C29 S32 109.2(4) . . ?
C24 C29 S32 115.2(4) . . ?
C27 O30 C31 112.0(6) . . ?
O34 S32 O33 118.2(3) . . ?
O34 S32 C35 108.4(3) . . ?
O33 S32 C35 108.6(3) . . ?
O34 S32 C29 107.2(3) . . ?
O33 S32 C29 108.3(3) . . ?
C35 S32 C29 105.3(3) . . ?
C36 C35 C40 119.7(7) . . ?
C36 C35 S32 120.6(6) . . ?
C40 C35 S32 119.7(6) . . ?
C35 C36 C37 120.6(7) . . ?
C36 C37 C38 120.9(8) . . ?
C39 C38 C37 117.6(8) . . ?
C39 C38 C41 120.7(8) . . ?
C37 C38 C41 121.7(9) . . ?
C38 C39 C40 121.9(7) . . ?
C35 C40 C39 119.3(7) . . ?

loop_
_geom_bond_atom_site_label_1
_geom_bond_atom_site_label_2
_geom_bond_distance
_geom_bond_site_symmetry_2
_geom_bond_publ_flag
N1 C2 1.359(9) . ?
N1 C9 1.387(9) . ?
N1 C10 1.462(9) . ?
C2 C3 1.374(9) . ?
C3 C4 1.429(9) . ?
C3 C11 1.508(9) . ?
C4 C9 1.408(9) . ?
C4 C5 1.409(9) . ?
C5 C6 1.398(10) . ?
C6 C7 1.390(11) . ?
C7 C8 1.394(11) . ?
C8 C9 1.393(10) . ?
C11 C12 1.534(9) . ?
C12 N13 1.473(8) . ?
C12 C24 1.533(9) . ?
N13 S14 1.594(6) . ?
S14 O16 1.438(5) . ?
S14 O15 1.447(5) . ?
S14 C17' 1.732(12) . ?
S14 C17 1.789(5) . ?
C17 C18 1.3900 . ?
C17 C22 1.3900 . ?
C18 C19 1.3900 . ?
C19 C20 1.3900 . ?
C20 C21 1.3900 . ?
C20 C23 1.532(10) . ?
C21 C22 1.3900 . ?
C17' C18' 1.3900 . ?
C17' C22' 1.3900 . ?
C18' C19' 1.3900 . ?
C19' C20' 1.3900 . ?
C20' C21' 1.3900 . ?
C20' C23' 1.533(19) . ?
C21' C22' 1.3900 . ?
C24 C29 1.543(9) . ?
C24 C25 1.550(9) . ?
C25 O26 1.412(8) . ?
O26 C27 1.446(9) . ?
C27 O30 1.380(8) . ?
C27 C28 1.522(9) . ?
C28 C29 1.524(9) . ?
C29 S32 1.795(6) . ?
O30 C31 1.416(9) . ?
S32 O34 1.435(5) . ?
S32 O33 1.439(5) . ?
S32 C35 1.765(7) . ?
C35 C36 1.358(10) . ?
C35 C40 1.388(9) . ?
C36 C37 1.390(10) . ?
C37 C38 1.393(11) . ?
C38 C39 1.371(11) . ?
C38 C41 1.499(11) . ?
C39 C40 1.394(10) . ?
